data_2015007
loop_
_publ_author_name
'Fernando Casta\~neda'
'Christian Aliaga'
'Clifford A. Bunton'
'Mar\'ia Teresa Garland'
'Ricardo Baggio'

_publ_section_title
;
 3-(Triphenylphosphoranylidene)pentane-2,4-dione and diethyl
 2-(triphenylphosphoranylidene)malonate
;
_journal_coeditor_code GG1259
_journal_issue 8
_journal_name_full 'Acta Crystallographica Section C'
_journal_page_first o496
_journal_page_last o499
_journal_paper_doi 10.1107/S0108270105015064
_journal_volume 61
_journal_year 2005
_chemical_formula_iupac 'C23 H21 O2 P'
_chemical_formula_moiety 'C23 H21 O2 P'
_chemical_formula_sum 'C23 H21 O2 P'
_chemical_formula_weight 360.37
_chemical_name_systematic
;
3-(Triphenylphosphoranylidene)pentane-2,4-dione
;
_space_group_IT_number 14
_symmetry_cell_setting monoclinic
_symmetry_space_group_name_Hall '-P 2ybc'
_symmetry_space_group_name_H-M 'P 1 21/c 1'
_atom_sites_solution_hydrogens geom
_atom_sites_solution_primary direct
_atom_sites_solution_secondary difmap
_audit_creation_method SHELXL-97
_cell_angle_alpha 90.00
_cell_angle_beta 107.907(9)
_cell_angle_gamma 90.00
_cell_formula_units_Z 4
_cell_length_a 14.9365(18)
_cell_length_b 9.6588(13)
_cell_length_c 13.7975(16)
_cell_measurement_reflns_used 25
_cell_measurement_temperature 295(2)
_cell_measurement_theta_max 12.5
_cell_measurement_theta_min 7.5
_cell_volume 1894.1(4)
_computing_cell_refinement P3/P4-PC
_computing_data_collection 'P3/P4-PC (Siemens, 1991)'
_computing_data_reduction 'XDISK in SHELXTL/PC (Sheldrick, 1991)'
_computing_molecular_graphics 'SHELXTL/PC (Sheldrick, 1994)'
_computing_publication_material SHELXL97
_computing_structure_refinement 'SHELXL97 (Sheldrick, 1997)'
_computing_structure_solution 'SHELXS97 (Sheldrick, 1997)'
_diffrn_ambient_temperature 295(2)
_diffrn_measured_fraction_theta_full 0.998
_diffrn_measured_fraction_theta_max 0.998
_diffrn_measurement_device_type 'Siemens R3m'
_diffrn_measurement_method \w/2\q
_diffrn_radiation_monochromator graphite
_diffrn_radiation_source 'fine-focus sealed tube'
_diffrn_radiation_type MoK\a
_diffrn_radiation_wavelength 0.71073
_diffrn_reflns_av_R_equivalents 0.013
_diffrn_reflns_av_sigmaI/netI 0.0224
_diffrn_reflns_limit_h_max 16
_diffrn_reflns_limit_h_min -17
_diffrn_reflns_limit_k_max 0
_diffrn_reflns_limit_k_min -11
_diffrn_reflns_limit_l_max 16
_diffrn_reflns_limit_l_min 0
_diffrn_reflns_number 3480
_diffrn_reflns_theta_full 25.00
_diffrn_reflns_theta_max 25.00
_diffrn_reflns_theta_min 2.55
_diffrn_standards_decay_% 1.5
_diffrn_standards_interval_count 98
_diffrn_standards_number 2
_exptl_absorpt_coefficient_mu 0.159
_exptl_absorpt_correction_type none
_exptl_crystal_colour colorless
_exptl_crystal_density_diffrn 1.264
_exptl_crystal_density_method 'not measured'
_exptl_crystal_description 'rectangular prism'
_exptl_crystal_F_000 760
_exptl_crystal_size_max 0.40
_exptl_crystal_size_mid 0.24
_exptl_crystal_size_min 0.20
_refine_diff_density_max 0.22
_refine_diff_density_min -0.26
_refine_ls_extinction_method none
_refine_ls_goodness_of_fit_ref 1.053
_refine_ls_hydrogen_treatment constr
_refine_ls_matrix_type full
_refine_ls_number_parameters 237
_refine_ls_number_reflns 3325
_refine_ls_number_restraints 0
_refine_ls_restrained_S_all 1.053
_refine_ls_R_factor_all 0.0501
_refine_ls_R_factor_gt 0.0395
_refine_ls_shift/su_max 0.004
_refine_ls_shift/su_mean 0.001
_refine_ls_structure_factor_coef Fsqd
_refine_ls_weighting_details 'w=1/[\s^2^(Fo^2^)+(0.0657P)^2^+0.5296P] where P=(Fo^2^+2Fc^2^)/3'
_refine_ls_weighting_scheme calc
_refine_ls_wR_factor_gt 0.0999
_refine_ls_wR_factor_ref 0.1062
_reflns_number_gt 2782
_reflns_number_total 3325
_reflns_threshold_expression I>2\s(I)
_cod_data_source_file gg1259.cif
_cod_data_source_block I
_cod_original_sg_symbol_Hall '-P 2ybc '
_cod_original_sg_symbol_H-M 'P 21/c'
_cod_database_code 2015007
_cod_database_fobs_code 2015007

loop_
_symmetry_equiv_pos_as_xyz
'x, y, z'
'-x, y+1/2, -z+1/2'
'-x, -y, -z'
'x, -y-1/2, z-1/2'

loop_
_atom_site_label
_atom_site_fract_x
_atom_site_fract_y
_atom_site_fract_z
_atom_site_U_iso_or_equiv
_atom_site_adp_type
_atom_site_calc_flag
_atom_site_refinement_flags
_atom_site_occupancy
_atom_site_disorder_assembly
_atom_site_disorder_group
_atom_site_type_symbol
P1 0.75701(3) 0.15482(5) 0.09982(3) 0.03156(14) Uani d . 1 . . P
O1 0.74640(10) -0.11796(14) 0.15677(11) 0.0497(4) Uani d . 1 . . O
O2 0.51103(10) 0.11643(19) 0.15052(13) 0.0656(5) Uani d . 1 . . O
C1 0.66098(12) 0.08708(19) 0.13182(13) 0.0345(4) Uani d . 1 . . C
C2 0.66881(14) -0.0614(2) 0.14365(14) 0.0402(4) Uani d . 1 . . C
C3 0.58424(16) -0.1502(2) 0.13719(18) 0.0583(6) Uani d . 1 . . C
H3A 0.6014 -0.2461 0.1382 0.087 Uiso calc R 1 . . H
H3B 0.5353 -0.1303 0.0750 0.087 Uiso calc R 1 . . H
H3C 0.5622 -0.1309 0.1942 0.087 Uiso calc R 1 . . H
C4 0.58568(13) 0.1682(2) 0.14904(14) 0.0424(5) Uani d . 1 . . C
C5 0.59901(17) 0.3203(2) 0.17488(19) 0.0598(6) Uani d . 1 . . C
H5A 0.5614 0.3457 0.2173 0.090 Uiso calc R 1 . . H
H5B 0.5801 0.3738 0.1133 0.090 Uiso calc R 1 . . H
H5C 0.6641 0.3380 0.2105 0.090 Uiso calc R 1 . . H
C11 0.72720(12) 0.32283(18) 0.04038(14) 0.0349(4) Uani d . 1 . . C
C21 0.65632(14) 0.3268(2) -0.05256(15) 0.0443(5) Uani d . 1 . . C
H21 0.6320 0.2444 -0.0849 0.053 Uiso calc R 1 . . H
C31 0.62158(18) 0.4514(2) -0.09754(17) 0.0575(6) Uani d . 1 . . C
H31 0.5733 0.4527 -0.1591 0.069 Uiso calc R 1 . . H
C41 0.65868(19) 0.5737(2) -0.0510(2) 0.0630(6) Uani d . 1 . . C
H41 0.6351 0.6578 -0.0810 0.076 Uiso calc R 1 . . H
C51 0.73058(17) 0.5720(2) 0.0397(2) 0.0609(6) Uani d . 1 . . C
H51 0.7560 0.6548 0.0704 0.073 Uiso calc R 1 . . H
C61 0.76510(14) 0.4472(2) 0.08556(17) 0.0479(5) Uani d . 1 . . C
H61 0.8138 0.4466 0.1468 0.057 Uiso calc R 1 . . H
C12 0.86372(13) 0.1740(2) 0.20646(15) 0.0418(4) Uani d . 1 . . C
C22 0.94271(14) 0.2464(2) 0.20004(19) 0.0570(6) Uani d . 1 . . C
H22 0.9432 0.2851 0.1385 0.068 Uiso calc R 1 . . H
C32 1.02105(16) 0.2603(3) 0.2865(2) 0.0783(9) Uani d . 1 . . C
H32 1.0740 0.3079 0.2826 0.094 Uiso calc R 1 . . H
C42 1.0197(2) 0.2032(4) 0.3777(2) 0.0883(10) Uani d . 1 . . C
H42 1.0717 0.2129 0.4353 0.106 Uiso calc R 1 . . H
C52 0.9420(2) 0.1322(3) 0.3841(2) 0.0787(8) Uani d . 1 . . C
H52 0.9419 0.0936 0.4459 0.094 Uiso calc R 1 . . H
C62 0.86397(16) 0.1179(2) 0.29932(16) 0.0550(6) Uani d . 1 . . C
H62 0.8114 0.0705 0.3044 0.066 Uiso calc R 1 . . H
C13 0.77789(12) 0.04996(18) -0.00053(13) 0.0340(4) Uani d . 1 . . C
C23 0.86351(14) 0.0511(2) -0.01979(17) 0.0523(5) Uani d . 1 . . C
H23 0.9135 0.1018 0.0220 0.063 Uiso calc R 1 . . H
C33 0.87507(17) -0.0233(3) -0.10116(19) 0.0648(7) Uani d . 1 . . C
H33 0.9327 -0.0218 -0.1138 0.078 Uiso calc R 1 . . H
C43 0.80167(17) -0.0992(2) -0.16326(17) 0.0556(6) Uani d . 1 . . C
H43 0.8103 -0.1518 -0.2162 0.067 Uiso calc R 1 . . H
C53 0.71571(16) -0.0968(2) -0.14650(16) 0.0508(5) Uani d . 1 . . C
H53 0.6654 -0.1453 -0.1898 0.061 Uiso calc R 1 . . H
C63 0.70338(14) -0.0231(2) -0.06612(14) 0.0430(5) Uani d . 1 . . C
H63 0.6448 -0.0222 -0.0556 0.052 Uiso calc R 1 . . H

loop_
_atom_site_aniso_label
_atom_site_aniso_U_11
_atom_site_aniso_U_22
_atom_site_aniso_U_33
_atom_site_aniso_U_12
_atom_site_aniso_U_13
_atom_site_aniso_U_23
P1 0.0274(2) 0.0307(2) 0.0348(2) 0.00064(18) 0.00714(18) -0.00240(19)
O1 0.0536(9) 0.0378(7) 0.0550(9) 0.0060(6) 0.0127(7) 0.0044(6)
O2 0.0355(8) 0.0869(12) 0.0777(11) -0.0069(8) 0.0221(8) -0.0076(9)
C1 0.0314(9) 0.0365(10) 0.0352(9) -0.0005(7) 0.0097(7) 0.0008(7)
C2 0.0444(11) 0.0431(11) 0.0318(9) -0.0048(9) 0.0099(8) 0.0021(8)
C3 0.0655(14) 0.0523(13) 0.0612(13) -0.0189(11) 0.0257(12) 0.0016(11)
C4 0.0327(10) 0.0587(13) 0.0344(9) 0.0035(9) 0.0084(8) 0.0029(9)
C5 0.0641(14) 0.0567(14) 0.0718(15) 0.0148(11) 0.0401(13) -0.0029(11)
C11 0.0370(9) 0.0310(9) 0.0384(9) -0.0001(7) 0.0143(8) -0.0024(7)
C21 0.0538(12) 0.0355(10) 0.0405(10) 0.0021(9) 0.0097(9) -0.0023(8)
C31 0.0745(15) 0.0466(12) 0.0455(12) 0.0102(11) 0.0097(11) 0.0063(10)
C41 0.0808(17) 0.0367(12) 0.0713(16) 0.0082(11) 0.0233(14) 0.0131(11)
C51 0.0660(15) 0.0297(11) 0.0866(18) -0.0069(10) 0.0230(13) -0.0075(11)
C61 0.0434(11) 0.0379(11) 0.0584(13) -0.0036(9) 0.0098(9) -0.0081(9)
C12 0.0330(9) 0.0410(10) 0.0456(11) 0.0060(8) 0.0035(8) -0.0104(9)
C22 0.0348(10) 0.0621(14) 0.0699(14) -0.0009(10) 0.0099(10) -0.0205(12)
C32 0.0335(12) 0.0864(19) 0.104(2) 0.0009(12) 0.0050(13) -0.0474(18)
C42 0.0565(17) 0.106(2) 0.0728(19) 0.0290(16) -0.0229(14) -0.0377(18)
C52 0.0765(19) 0.088(2) 0.0506(14) 0.0247(16) -0.0109(13) -0.0092(14)
C62 0.0547(13) 0.0552(13) 0.0447(12) 0.0106(10) 0.0002(10) -0.0033(10)
C13 0.0338(9) 0.0292(9) 0.0387(9) 0.0022(7) 0.0106(7) -0.0005(7)
C23 0.0341(10) 0.0641(14) 0.0590(13) -0.0006(10) 0.0148(9) -0.0138(11)
C33 0.0504(13) 0.0838(18) 0.0675(15) 0.0118(12) 0.0287(12) -0.0111(13)
C43 0.0748(15) 0.0496(12) 0.0465(12) 0.0111(11) 0.0246(11) -0.0060(10)
C53 0.0667(14) 0.0432(11) 0.0434(11) -0.0116(10) 0.0183(10) -0.0090(9)
C63 0.0433(10) 0.0432(11) 0.0446(11) -0.0099(8) 0.0165(9) -0.0073(9)

loop_
_atom_type_symbol
_atom_type_description
_atom_type_scat_dispersion_real
_atom_type_scat_dispersion_imag
_atom_type_scat_source
C C 0.0033 0.0016 'International Tables Vol C Tables 4.2.6.8 and 6.1.1.4'
H H 0.0000 0.0000 'International Tables Vol C Tables 4.2.6.8 and 6.1.1.4'
O O 0.0106 0.0060 'International Tables Vol C Tables 4.2.6.8 and 6.1.1.4'
P P 0.1023 0.0942 'International Tables Vol C Tables 4.2.6.8 and 6.1.1.4'

loop_
_geom_angle_atom_site_label_1
_geom_angle_atom_site_label_2
_geom_angle_atom_site_label_3
_geom_angle
_geom_angle_publ_flag
C1 P1 C11 110.03(8) y
C1 P1 C12 114.62(9) y
C1 P1 C13 109.22(8) y
C11 P1 C12 107.92(9) y
C11 P1 C13 103.31(8) y
C12 P1 C13 111.14(8) y
C2 C1 P1 110.80(13) y
C4 C1 P1 125.20(14) y
C2 C1 C4 123.94(17) y
O1 C2 C1 119.51(17) ?
O1 C2 C3 119.03(18) ?
C1 C2 C3 121.43(18) ?
C2 C3 H3A 109.5 ?
C2 C3 H3B 109.5 ?
H3A C3 H3B 109.5 ?
C2 C3 H3C 109.5 ?
H3A C3 H3C 109.5 ?
H3B C3 H3C 109.5 ?
O2 C4 C1 122.5(2) ?
O2 C4 C5 116.51(18) ?
C1 C4 C5 120.79(17) ?
C4 C5 H5A 109.5 ?
C4 C5 H5B 109.5 ?
H5A C5 H5B 109.5 ?
C4 C5 H5C 109.5 ?
H5A C5 H5C 109.5 ?
H5B C5 H5C 109.5 ?
C21 C11 C61 118.63(17) ?
C21 C11 P1 117.00(13) ?
C61 C11 P1 124.16(14) ?
C31 C21 C11 120.89(18) ?
C31 C21 H21 119.6 ?
C11 C21 H21 119.6 ?
C41 C31 C21 119.8(2) ?
C41 C31 H31 120.1 ?
C21 C31 H31 120.1 ?
C51 C41 C31 120.2(2) ?
C51 C41 H41 119.9 ?
C31 C41 H41 119.9 ?
C41 C51 C61 120.2(2) ?
C41 C51 H51 119.9 ?
C61 C51 H51 119.9 ?
C51 C61 C11 120.26(19) ?
C51 C61 H61 119.9 ?
C11 C61 H61 119.9 ?
C62 C12 C22 119.36(19) ?
C62 C12 P1 117.38(16) ?
C22 C12 P1 123.21(17) ?
C12 C22 C32 119.7(3) ?
C12 C22 H22 120.1 ?
C32 C22 H22 120.1 ?
C42 C32 C22 119.8(3) ?
C42 C32 H32 120.1 ?
C22 C32 H32 120.1 ?
C52 C42 C32 120.5(2) ?
C52 C42 H42 119.7 ?
C32 C42 H42 119.7 ?
C42 C52 C62 120.3(3) ?
C42 C52 H52 119.8 ?
C62 C52 H52 119.8 ?
C52 C62 C12 120.3(2) ?
C52 C62 H62 119.9 ?
C12 C62 H62 119.9 ?
C23 C13 C63 118.71(17) ?
C23 C13 P1 121.80(14) ?
C63 C13 P1 119.19(13) ?
C13 C23 C33 120.3(2) ?
C13 C23 H23 119.9 ?
C33 C23 H23 119.9 ?
C43 C33 C23 120.4(2) ?
C43 C33 H33 119.8 ?
C23 C33 H33 119.8 ?
C53 C43 C33 119.5(2) ?
C53 C43 H43 120.2 ?
C33 C43 H43 120.2 ?
C43 C53 C63 120.5(2) ?
C43 C53 H53 119.7 ?
C63 C53 H53 119.7 ?
C53 C63 C13 120.51(18) ?
C53 C63 H63 119.7 ?
C13 C63 H63 119.7 ?

loop_
_geom_bond_atom_site_label_1
_geom_bond_atom_site_label_2
_geom_bond_site_symmetry_2
_geom_bond_distance
_geom_bond_publ_flag
P1 C1 . 1.7521(18) y
P1 C11 . 1.8109(18) y
P1 C12 . 1.8159(18) y
P1 C13 . 1.8182(18) y
O1 C2 . 1.243(2) y
O2 C4 . 1.228(2) y
C1 C2 . 1.444(3) y
C1 C4 . 1.449(3) y
C2 C3 . 1.507(3) y
C3 H3A . 0.9600 ?
C3 H3B . 0.9600 ?
C3 H3C . 0.9600 ?
C4 C5 . 1.511(3) ?
C5 H5A . 0.9600 ?
C5 H5B . 0.9600 ?
C5 H5C . 0.9600 ?
C11 C21 . 1.390(3) ?
C11 C61 . 1.391(3) ?
C21 C31 . 1.380(3) ?
C21 H21 . 0.9300 ?
C31 C41 . 1.377(3) ?
C31 H31 . 0.9300 ?
C41 C51 . 1.376(3) ?
C41 H41 . 0.9300 ?
C51 C61 . 1.385(3) ?
C51 H51 . 0.9300 ?
C61 H61 . 0.9300 ?
C12 C62 . 1.390(3) ?
C12 C22 . 1.397(3) ?
C22 C32 . 1.397(3) ?
C22 H22 . 0.9300 ?
C32 C42 . 1.380(4) ?
C32 H32 . 0.9300 ?
C42 C52 . 1.374(4) ?
C42 H42 . 0.9300 ?
C52 C62 . 1.381(3) ?
C52 H52 . 0.9300 ?
C62 H62 . 0.9300 ?
C13 C23 . 1.384(3) ?
C13 C63 . 1.391(3) ?
C23 C33 . 1.387(3) ?
C23 H23 . 0.9300 ?
C33 C43 . 1.377(3) ?
C33 H33 . 0.9300 ?
C43 C53 . 1.373(3) ?
C43 H43 . 0.9300 ?
C53 C63 . 1.377(3) ?
C53 H53 . 0.9300 ?
C63 H63 . 0.9300 ?

loop_
_geom_hbond_atom_site_label_D
_geom_hbond_atom_site_label_H
_geom_hbond_atom_site_label_A
_geom_hbond_site_symmetry_A
_geom_hbond_distance_DH
_geom_hbond_distance_HA
_geom_hbond_distance_DA
_geom_hbond_angle_DHA
C31 H31 O2 4_565 0.93 2.59 3.422(3) 149
C63 H63 O2 3_655 0.93 2.47 3.183(2) 134
C51 H51 O1 1_565 0.93 2.52 3.376(3) 153

loop_
_geom_torsion_atom_site_label_1
_geom_torsion_atom_site_label_2
_geom_torsion_atom_site_label_3
_geom_torsion_atom_site_label_4
_geom_torsion
_geom_torsion_publ_flag
P1 C1 C2 O1 18.2(2) y
P1 C1 C4 O2 164.61(16) y

loop_
_cod_related_entry_id
_cod_related_entry_database
_cod_related_entry_code
1 ChemSpider 2106316
